data_2210661
loop_
_publ_author_name
'Kuhn, Annemarie'
'Conradie, Marrigje'
'Muller, Alfred'
'Conradie, Jeanet'

_publ_section_title
;
 Methyl
 4-{[(1<i>Z</i>)-1-benzoyl-3-oxo-3-phenylprop-1-en-1-yl]amino}benzoate
;
_journal_coeditor_code HK2131
_journal_issue 10
_journal_name_full 'Acta Crystallographica Section E'
_journal_page_first o4717
_journal_page_last o4719
_journal_paper_doi 10.1107/S1600536806038645
_journal_volume 62
_journal_year 2006
_chemical_formula_iupac 'C24 H19 N O4'
_chemical_formula_moiety 'C24 H19 N O4'
_chemical_formula_sum 'C24 H19 N O4'
_chemical_formula_weight 385.4
_chemical_name_systematic
;
Methyl 4-{[(1Z)-1-benzoyl-3-oxo-3-phenylprop-1-en-1-yl]amino}benzoate
;
_space_group_IT_number 14
_symmetry_cell_setting monoclinic
_symmetry_space_group_name_Hall '-P 2yn'
_symmetry_space_group_name_H-M 'P 1 21/n 1'
_audit_creation_method 'WinGX routine CIF_UPDATE'
_cell_angle_alpha 90
_cell_angle_beta 94.965(3)
_cell_angle_gamma 90
_cell_formula_units_Z 4
_cell_length_a 10.0396(5)
_cell_length_b 9.8912(5)
_cell_length_c 18.9631(9)
_cell_measurement_reflns_used 3059
_cell_measurement_temperature 100(2)
_cell_measurement_theta_max 28.28
_cell_measurement_theta_min 2.32
_cell_volume 1876.04(16)
_computing_cell_refinement 'SAINT-Plus (Bruker, 2004)'
_computing_data_collection 'APEX2 (Bruker, 2005)'
_computing_data_reduction 'SAINT-Plus and XPREP (Bruker, 2004'
_computing_molecular_graphics 'DIAMOND (Brandenburg & Putz, 2005)'
_computing_publication_material 'WinGX (Farrugia, 1999)'
_computing_structure_refinement 'SHELXL97 (Sheldrick, 1997)'
_computing_structure_solution 'SIR97 (Altomare <i>et al.</i>,  1999)'
_diffrn_ambient_temperature 100(2)
_diffrn_detector_area_resol_mean 512
_diffrn_measured_fraction_theta_full 0.979
_diffrn_measured_fraction_theta_max 0.979
_diffrn_measurement_device_type
;
Bruker X8 APEXII 4K
;
_diffrn_measurement_method '\f and \w'
_diffrn_radiation_monochromator graphite
_diffrn_radiation_type MoK\a
_diffrn_radiation_wavelength 0.71073
_diffrn_reflns_av_R_equivalents 0.0463
_diffrn_reflns_limit_h_max 13
_diffrn_reflns_limit_h_min -13
_diffrn_reflns_limit_k_max 13
_diffrn_reflns_limit_k_min -12
_diffrn_reflns_limit_l_max 25
_diffrn_reflns_limit_l_min -25
_diffrn_reflns_number 13970
_diffrn_reflns_theta_full 28.36
_diffrn_reflns_theta_max 28.36
_diffrn_reflns_theta_min 2.16
_diffrn_standards_decay_% 0
_diffrn_standards_interval_count 0
_diffrn_standards_interval_time 0
_diffrn_standards_number 0
_exptl_absorpt_coefficient_mu 0.093
_exptl_absorpt_correction_T_max 0.9917
_exptl_absorpt_correction_T_min 0.9816
_exptl_absorpt_correction_type multi-scan
_exptl_absorpt_process_details '(SADABS; Bruker, 2004)'
_exptl_crystal_colour yellow
_exptl_crystal_density_diffrn 1.365
_exptl_crystal_density_method 'not measured'
_exptl_crystal_description block
_exptl_crystal_F_000 808
_exptl_crystal_size_max 0.2
_exptl_crystal_size_mid 0.13
_exptl_crystal_size_min 0.09
_refine_diff_density_max 0.34
_refine_diff_density_min -0.268
_refine_ls_extinction_method none
_refine_ls_goodness_of_fit_ref 1.08
_refine_ls_hydrogen_treatment mixed
_refine_ls_matrix_type full
_refine_ls_number_parameters 267
_refine_ls_number_reflns 4606
_refine_ls_number_restraints 0
_refine_ls_restrained_S_all 1.08
_refine_ls_R_factor_gt 0.0614
_refine_ls_shift/su_max 0
_refine_ls_shift/su_mean 0
_refine_ls_structure_factor_coef Fsqd
_refine_ls_weighting_details 'calc w=1/[\s^2^(Fo^2^)+(0.0588P)^2^+0.8797P] where P=(Fo^2^+2Fc^2^)/3'
_refine_ls_weighting_scheme calc
_refine_ls_wR_factor_ref 0.1441
_reflns_number_gt 3462
_reflns_number_total 4606
_reflns_threshold_expression I>2\s(I)
_cod_data_source_file hk2131.cif
_cod_data_source_block I
_cod_original_sg_symbol_H-M 'P 21/n'
_cod_database_code 2210661
_cod_database_fobs_code 2210661

loop_
_symmetry_equiv_pos_as_xyz
'x, y, z'
'-x+1/2, y+1/2, -z+1/2'
'-x, -y, -z'
'x-1/2, -y-1/2, z-1/2'

loop_
_atom_site_type_symbol
_atom_site_label
_atom_site_fract_x
_atom_site_fract_y
_atom_site_fract_z
_atom_site_U_iso_or_equiv
_atom_site_adp_type
_atom_site_calc_flag
_atom_site_refinement_flags
_atom_site_occupancy
C C1 0.8626(2) -0.0769(2) 0.87218(10) 0.0320(5) Uani d . 1
H H1A 0.9523 -0.0507 0.8606 0.048 Uiso calc R 1
H H1B 0.8652 -0.1689 0.8913 0.048 Uiso calc R 1
H H1C 0.8322 -0.0143 0.9075 0.048 Uiso calc R 1
C C2 0.7033(2) 0.0431(2) 0.79677(9) 0.0174(4) Uani d . 1
C C3 0.6112(2) 0.03525(19) 0.73157(9) 0.0170(4) Uani d . 1
C C4 0.6122(2) -0.0731(2) 0.68468(9) 0.0182(4) Uani d . 1
H H4 0.6729 -0.1458 0.6944 0.022 Uiso calc R 1
C C5 0.5251(2) -0.0754(2) 0.62396(9) 0.0185(4) Uani d . 1
H H5 0.5262 -0.1496 0.5922 0.022 Uiso calc R 1
C C6 0.43590(19) 0.03071(19) 0.60923(9) 0.0167(4) Uani d . 1
C C7 0.4309(2) 0.1366(2) 0.65741(9) 0.0202(4) Uani d . 1
H H7 0.3668 0.2066 0.6491 0.024 Uiso calc R 1
C C8 0.5196(2) 0.1393(2) 0.71743(9) 0.0201(4) Uani d . 1
H H8 0.518 0.2132 0.7494 0.024 Uiso calc R 1
C C9 0.2842(2) 0.12645(19) 0.51204(9) 0.0175(4) Uani d . 1
C C10 0.3341(2) 0.27011(19) 0.52410(9) 0.0173(4) Uani d . 1
C C11 0.2415(2) 0.37359(19) 0.54751(9) 0.0174(4) Uani d . 1
C C12 0.1182(2) 0.3377(2) 0.57072(10) 0.0220(4) Uani d . 1
H H12 0.0916 0.2456 0.5706 0.026 Uiso calc R 1
C C13 0.0348(2) 0.4364(2) 0.59396(10) 0.0246(4) Uani d . 1
H H13 -0.049 0.4119 0.6099 0.029 Uiso calc R 1
C C14 0.0731(2) 0.5703(2) 0.59405(10) 0.0232(4) Uani d . 1
H H14 0.0155 0.6379 0.61 0.028 Uiso calc R 1
C C15 0.1960(2) 0.6065(2) 0.57080(10) 0.0239(5) Uani d . 1
H H15 0.2217 0.6989 0.5706 0.029 Uiso calc R 1
C C16 0.2802(2) 0.5091(2) 0.54814(9) 0.0192(4) Uani d . 1
H H16 0.3645 0.534 0.533 0.023 Uiso calc R 1
C C17 0.1881(2) 0.1073(2) 0.45782(9) 0.0184(4) Uani d . 1
H H17 0.1429 0.1845 0.4379 0.022 Uiso calc R 1
C C18 0.1510(2) -0.0242(2) 0.42880(9) 0.0190(4) Uani d . 1
C C19 0.0453(2) -0.02757(19) 0.36781(9) 0.0180(4) Uani d . 1
C C20 -0.0602(2) 0.0635(2) 0.36431(10) 0.0229(4) Uani d . 1
H H20 -0.0665 0.1277 0.4012 0.028 Uiso calc R 1
C C21 -0.1566(2) 0.0614(2) 0.30726(11) 0.0274(5) Uani d . 1
H H21 -0.2288 0.1237 0.3052 0.033 Uiso calc R 1
C C22 -0.1475(2) -0.0312(2) 0.25364(11) 0.0306(5) Uani d . 1
H H22 -0.2125 -0.0317 0.2142 0.037 Uiso calc R 1
C C23 -0.0439(2) -0.1231(2) 0.25727(11) 0.0299(5) Uani d . 1
H H23 -0.0386 -0.1875 0.2205 0.036 Uiso calc R 1
C C24 0.0531(2) -0.1223(2) 0.31447(10) 0.0236(4) Uani d . 1
H H24 0.124 -0.1862 0.3169 0.028 Uiso calc R 1
N N 0.35095(17) 0.02378(17) 0.54652(8) 0.0185(4) Uani d . 1
O O1 0.77149(15) -0.07201(15) 0.80900(7) 0.0256(4) Uani d . 1
O O2 0.71416(15) 0.14014(14) 0.83548(7) 0.0235(3) Uani d . 1
O O3 0.44788(14) 0.29599(14) 0.51058(7) 0.0209(3) Uani d . 1
O O4 0.20445(15) -0.13062(14) 0.45119(7) 0.0253(3) Uani d . 1
H H1 0.327(2) -0.056(2) 0.5293(11) 0.022(6) Uiso d . 1

loop_
_atom_site_aniso_label
_atom_site_aniso_U_11
_atom_site_aniso_U_22
_atom_site_aniso_U_33
_atom_site_aniso_U_12
_atom_site_aniso_U_13
_atom_site_aniso_U_23
C1 0.0344(14) 0.0390(13) 0.0206(9) 0.0117(11) -0.0092(9) 0.0008(9)
C2 0.0166(10) 0.0200(10) 0.0156(8) -0.0012(8) 0.0014(7) 0.0044(7)
C3 0.0186(10) 0.0176(10) 0.0149(8) -0.0002(8) 0.0025(7) 0.0025(6)
C4 0.0193(10) 0.0172(9) 0.0183(8) 0.0036(8) 0.0019(7) 0.0034(7)
C5 0.0226(11) 0.0166(9) 0.0165(8) -0.0006(8) 0.0031(7) -0.0011(7)
C6 0.0163(10) 0.0186(9) 0.0149(8) -0.0010(8) 0.0004(7) 0.0025(7)
C7 0.0240(11) 0.0189(10) 0.0177(8) 0.0062(8) 0.0014(8) 0.0007(7)
C8 0.0259(11) 0.0193(10) 0.0151(8) 0.0017(8) 0.0023(7) -0.0006(7)
C9 0.0178(10) 0.0194(10) 0.0155(8) 0.0004(8) 0.0028(7) -0.0008(7)
C10 0.0196(10) 0.0199(10) 0.0117(7) -0.0006(8) -0.0036(7) 0.0010(7)
C11 0.0200(10) 0.0191(10) 0.0127(7) 0.0010(8) -0.0017(7) 0.0002(6)
C12 0.0230(11) 0.0215(10) 0.0217(9) -0.0011(8) 0.0029(8) -0.0008(7)
C13 0.0210(11) 0.0275(11) 0.0260(9) 0.0023(9) 0.0062(8) 0.0005(8)
C14 0.0247(12) 0.0223(10) 0.0226(9) 0.0078(9) 0.0027(8) 0.0009(8)
C15 0.0310(12) 0.0177(10) 0.0227(9) 0.0027(9) -0.0005(8) 0.0019(7)
C16 0.0201(11) 0.0203(10) 0.0169(8) -0.0004(8) 0.0005(7) 0.0021(7)
C17 0.0196(11) 0.0160(9) 0.0189(8) 0.0001(8) -0.0017(7) 0.0001(7)
C18 0.0193(10) 0.0201(10) 0.0174(8) -0.0021(8) 0.0009(7) -0.0009(7)
C19 0.0194(10) 0.0180(9) 0.0166(8) -0.0070(8) 0.0015(7) 0.0015(7)
C20 0.0221(11) 0.0217(10) 0.0247(9) -0.0040(9) 0.0007(8) -0.0033(8)
C21 0.0177(11) 0.0303(12) 0.0332(10) -0.0011(9) -0.0026(9) -0.0003(9)
C22 0.0243(12) 0.0440(14) 0.0224(9) -0.0079(10) -0.0039(9) -0.0023(9)
C23 0.0310(13) 0.0358(13) 0.0227(9) -0.0061(10) 0.0014(9) -0.0108(9)
C24 0.0255(12) 0.0223(11) 0.0233(9) -0.0015(9) 0.0041(8) -0.0032(8)
N 0.0235(10) 0.0158(8) 0.0157(7) 0.0000(7) -0.0020(7) -0.0019(6)
O1 0.0293(9) 0.0290(8) 0.0171(6) 0.0100(7) -0.0065(6) -0.0011(5)
O2 0.0290(9) 0.0210(8) 0.0199(6) -0.0029(6) -0.0025(6) -0.0006(5)
O3 0.0180(8) 0.0235(8) 0.0209(6) -0.0018(6) 0.0005(5) -0.0027(5)
O4 0.0313(9) 0.0179(7) 0.0256(7) 0.0016(6) -0.0041(6) 0.0014(5)

loop_
_atom_type_symbol
_atom_type_description
_atom_type_scat_dispersion_real
_atom_type_scat_dispersion_imag
_atom_type_scat_source
C C 0.0033 0.0016 'International Tables Vol C Tables 4.2.6.8 and 6.1.1.4'
H H 0 0 'International Tables Vol C Tables 4.2.6.8 and 6.1.1.4'
N N 0.0061 0.0033 'International Tables Vol C Tables 4.2.6.8 and 6.1.1.4'
O O 0.0106 0.006 'International Tables Vol C Tables 4.2.6.8 and 6.1.1.4'

loop_
_geom_angle_atom_site_label_1
_geom_angle_atom_site_label_2
_geom_angle_atom_site_label_3
_geom_angle
O1 C1 H1A 109.5
O1 C1 H1B 109.5
H1A C1 H1B 109.5
O1 C1 H1C 109.5
H1A C1 H1C 109.5
H1B C1 H1C 109.5
O2 C2 O1 123.59(17)
O2 C2 C3 124.49(18)
O1 C2 C3 111.90(16)
C8 C3 C4 119.20(17)
C8 C3 C2 118.48(17)
C4 C3 C2 122.32(17)
C5 C4 C3 120.29(18)
C5 C4 H4 119.9
C3 C4 H4 119.9
C4 C5 C6 120.24(17)
C4 C5 H5 119.9
C6 C5 H5 119.9
C5 C6 C7 119.59(17)
C5 C6 N 117.80(17)
C7 C6 N 122.58(17)
C8 C7 C6 119.82(18)
C8 C7 H7 120.1
C6 C7 H7 120.1
C7 C8 C3 120.77(18)
C7 C8 H8 119.6
C3 C8 H8 119.6
N C9 C17 123.33(18)
N C9 C10 119.14(16)
C17 C9 C10 116.57(16)
O3 C10 C11 122.91(18)
O3 C10 C9 117.87(17)
C11 C10 C9 119.12(17)
C12 C11 C16 119.70(18)
C12 C11 C10 121.16(18)
C16 C11 C10 119.12(18)
C13 C12 C11 119.97(19)
C13 C12 H12 120
C11 C12 H12 120
C14 C13 C12 120.1(2)
C14 C13 H13 119.9
C12 C13 H13 119.9
C13 C14 C15 120.08(19)
C13 C14 H14 120
C15 C14 H14 120
C16 C15 C14 120.3(2)
C16 C15 H15 119.9
C14 C15 H15 119.9
C15 C16 C11 119.8(2)
C15 C16 H16 120.1
C11 C16 H16 120.1
C9 C17 C18 123.66(18)
C9 C17 H17 118.2
C18 C17 H17 118.2
O4 C18 C17 122.89(17)
O4 C18 C19 120.07(17)
C17 C18 C19 117.03(17)
C24 C19 C20 119.69(18)
C24 C19 C18 119.77(18)
C20 C19 C18 120.54(17)
C21 C20 C19 120.32(19)
C21 C20 H20 119.8
C19 C20 H20 119.8
C22 C21 C20 120.0(2)
C22 C21 H21 120
C20 C21 H21 120
C21 C22 C23 119.96(19)
C21 C22 H22 120
C23 C22 H22 120
C22 C23 C24 120.58(19)
C22 C23 H23 119.7
C24 C23 H23 119.7
C19 C24 C23 119.5(2)
C19 C24 H24 120.3
C23 C24 H24 120.3
C9 N C6 127.71(17)
C9 N H1 112.7(14)
C6 N H1 119.1(14)
C2 O1 C1 116.72(16)

loop_
_geom_bond_atom_site_label_1
_geom_bond_atom_site_label_2
_geom_bond_distance
C1 O1 1.444(2)
C1 H1A 0.98
C1 H1B 0.98
C1 H1C 0.98
C2 O2 1.207(2)
C2 O1 1.338(2)
C2 C3 1.481(2)
C3 C8 1.390(3)
C3 C4 1.393(3)
C4 C5 1.384(2)
C4 H4 0.95
C5 C6 1.392(3)
C5 H5 0.95
C6 C7 1.393(3)
C6 N 1.404(2)
C7 C8 1.384(3)
C7 H7 0.95
C8 H8 0.95
C9 N 1.353(2)
C9 C17 1.361(3)
C9 C10 1.517(3)
C10 O3 1.220(2)
C10 C11 1.476(3)
C11 C12 1.395(3)
C11 C16 1.396(3)
C12 C13 1.383(3)
C12 H12 0.95
C13 C14 1.378(3)
C13 H13 0.95
C14 C15 1.392(3)
C14 H14 0.95
C15 C16 1.375(3)
C15 H15 0.95
C16 H16 0.95
C17 C18 1.448(3)
C17 H17 0.95
C18 O4 1.240(2)
C18 C19 1.501(3)
C19 C24 1.386(3)
C19 C20 1.388(3)
C20 C21 1.388(3)
C20 H20 0.95
C21 C22 1.377(3)
C21 H21 0.95
C22 C23 1.378(3)
C22 H22 0.95
C23 C24 1.394(3)
C23 H23 0.95
C24 H24 0.95
N H1 0.88(2)

loop_
_geom_hbond_atom_site_label_D
_geom_hbond_atom_site_label_H
_geom_hbond_atom_site_label_A
_geom_hbond_site_symmetry_A
_geom_hbond_distance_DH
_geom_hbond_distance_HA
_geom_hbond_distance_DA
_geom_hbond_angle_DHA
_geom_hbond_publ_flag
N H1 O4 . 0.88(2) 1.99(2) 2.703(2) 138(2) yes
C1 H1B O3 2_646 0.98 2.55 3.068(2) 113 yes
C1 H1C O2 . 0.98 2.31 2.671(3) 100.9 yes
C4 H4 O2 2_646 0.95 2.49 3.368(2) 153.6 yes
C5 H5 O3 3_656 0.95 2.46 3.386(2) 164.7 yes

loop_
_geom_torsion_atom_site_label_1
_geom_torsion_atom_site_label_2
_geom_torsion_atom_site_label_3
_geom_torsion_atom_site_label_4
_geom_torsion
O2 C2 C3 C8 -7.7(3)
O1 C2 C3 C8 170.72(18)
O2 C2 C3 C4 173.1(2)
O1 C2 C3 C4 -8.5(3)
C8 C3 C4 C5 1.5(3)
C2 C3 C4 C5 -179.27(18)
C3 C4 C5 C6 0.1(3)
C4 C5 C6 C7 -2.6(3)
C4 C5 C6 N 179.32(18)
C5 C6 C7 C8 3.7(3)
N C6 C7 C8 -178.39(18)
C6 C7 C8 C3 -2.1(3)
C4 C3 C8 C7 -0.4(3)
C2 C3 C8 C7 -179.72(18)
N C9 C10 O3 58.6(2)
C17 C9 C10 O3 -110.5(2)
N C9 C10 C11 -124.84(18)
C17 C9 C10 C11 66.0(2)
O3 C10 C11 C12 -172.08(17)
C9 C10 C11 C12 11.6(2)
O3 C10 C11 C16 6.1(3)
C9 C10 C11 C16 -170.22(16)
C16 C11 C12 C13 0.2(3)
C10 C11 C12 C13 178.45(17)
C11 C12 C13 C14 0.2(3)
C12 C13 C14 C15 -0.1(3)
C13 C14 C15 C16 -0.5(3)
C14 C15 C16 C11 0.9(3)
C12 C11 C16 C15 -0.8(3)
C10 C11 C16 C15 -179.03(16)
N C9 C17 C18 -3.0(3)
C10 C9 C17 C18 165.61(18)
C9 C17 C18 O4 -0.1(3)
C9 C17 C18 C19 -178.55(18)
O4 C18 C19 C24 -33.9(3)
C17 C18 C19 C24 144.54(19)
O4 C18 C19 C20 146.1(2)
C17 C18 C19 C20 -35.4(3)
C24 C19 C20 C21 -0.9(3)
C18 C19 C20 C21 178.98(19)
C19 C20 C21 C22 -0.2(3)
C20 C21 C22 C23 1.1(3)
C21 C22 C23 C24 -0.8(4)
C20 C19 C24 C23 1.2(3)
C18 C19 C24 C23 -178.67(19)
C22 C23 C24 C19 -0.4(3)
C17 C9 N C6 -169.39(19)
C10 C9 N C6 22.2(3)
C5 C6 N C9 -160.62(19)
C7 C6 N C9 21.4(3)
O2 C2 O1 C1 -0.3(3)
C3 C2 O1 C1 -178.74(17)

loop_
_cod_related_entry_id
_cod_related_entry_database
_cod_related_entry_code
1 ChemSpider 21178622
